data_7200121
loop_
_publ_author_name
'Kendrick, John'
'Gourlay, Matthew D.'
'Neumann, Marcus A.'
'Leusen, Frank J. J.'

_publ_section_title
;
 Predicting spontaneous racemate resolution using recent developments in
 crystal structure prediction
;
_journal_issue 11
_journal_name_full CrystEngComm
_journal_page_first 2391
_journal_page_last 2399
_journal_paper_doi 10.1039/b909038j
_journal_volume 11
_journal_year 2009
_space_group_IT_number 15
_symmetry_cell_setting monoclinic
_symmetry_Int_Tables_number 15
_symmetry_space_group_name_Hall '-C 2yc'
_symmetry_space_group_name_H-M 'C 1 2/c 1'
_cell_angle_alpha 90.000000
_cell_angle_beta 126.987539
_cell_angle_gamma 90.000000
_cell_length_a 17.532357
_cell_length_b 7.041006
_cell_length_c 11.025374
_cell_volume 1087.147
_cod_data_source_file 5HMO_racemic.cif
_cod_data_source_block 5HMO_R_4
_cod_original_sg_symbol_H-M 'C 2/c'
_cod_struct_determination_method theoretical
_cod_database_code 7200121

loop_
_symmetry_equiv_pos_site_id
_symmetry_equiv_pos_as_xyz
1 x,y,z
2 -x,y,-z+1/2
3 -x,-y,-z
4 x,-y,z+1/2
5 x+1/2,y+1/2,z
6 -x+1/2,y+1/2,-z+1/2
7 -x+1/2,-y+1/2,-z
8 x+1/2,-y+1/2,z+1/2

loop_
_atom_site_label
_atom_site_type_symbol
_atom_site_fract_x
_atom_site_fract_y
_atom_site_fract_z
C106 C 1.855048 0.600730 1.434065
C107 C 1.844894 0.450601 1.524567
O108 O 1.882046 0.546386 1.668684
C109 C 1.879948 0.738060 1.645632
N110 N 1.855987 0.773493 1.507176
O111 O 1.898516 0.854414 1.744584
C112 C 1.899061 0.265938 1.557079
O113 O 1.849402 0.148846 1.424687
H114 H 1.922551 0.583135 1.448443
H115 H 1.795979 0.598558 1.312634
H116 H 1.769215 0.419491 1.469767
H117 H 1.856620 0.910613 1.473206
H118 H 1.972410 0.295371 1.596853
H119 H 1.903198 0.187743 1.647135
H120 H 1.873701 0.167679 1.362994
